data_4110090
loop_
_publ_author_name
'Eda Canales'
'E. J. Corey'

_publ_section_title
;
 Highly Enantioselective [2+2]-Cycloaddition Reactions Catalyzed by a
 Chiral Aluminum Bromide Complex
;
_journal_name_full 'Journal of the American Chemical Society'
_journal_page_first 12686
_journal_page_last 12687
_journal_paper_doi 10.1021/ja0765262
_journal_volume 129
_journal_year 2007
_chemical_absolute_configuration ad
_chemical_compound_source 'chemical synthesis'
_chemical_formula_iupac 'C13 H21 N3 S'
_chemical_formula_moiety 'C13 H21 N3 S'
_chemical_formula_structural 'C13 H21 N3 S'
_chemical_formula_sum 'C13 H21 N3 S'
_chemical_formula_weight 251.39
_chemical_name_systematic
; 
(4aS)-(E)-2-(4a-methyl-3,4,4a,5,6,7,8,9-octahydrobenzo[7]annulen-2-
ylidene)hydrazinecarbothioamide
;
_space_group_IT_number 4
_symmetry_cell_setting monoclinic
_symmetry_Int_Tables_number 4
_symmetry_space_group_name_Hall 'P 2yb'
_symmetry_space_group_name_H-M 'P 1 21 1'
_atom_sites_solution_hydrogens geom
_atom_sites_solution_primary direct
_atom_sites_solution_secondary difmap
_audit_creation_method SHELXL-97
_cell_angle_alpha 90.00
_cell_angle_beta 90.616(1)
_cell_angle_gamma 90.00
_cell_formula_units_Z 2
_cell_length_a 8.3944(2)
_cell_length_b 8.0872(1)
_cell_length_c 10.3921(2)
_cell_measurement_reflns_used 8999
_cell_measurement_temperature 193(2)
_cell_measurement_theta_max 27.73
_cell_measurement_theta_min 2.43
_cell_volume 705.45(2)
_computing_cell_refinement 'SAINT V7.34A (Bruker AXS, 2006b)'
_computing_data_collection 'APEX2 v2.1-0 (Bruker AXS, 2006a)'
_computing_data_reduction 'SAINT V7.34A (Bruker AXS, 2006b)'
_computing_molecular_graphics 'SHELXTL v6.12 (Bruker AXS, 2001)'
_computing_publication_material 'SHELXTL v6.12 (Bruker AXS, 2001)'
_computing_structure_refinement 'SHELXTL v6.12 (Bruker AXS, 2001)'
_computing_structure_solution 'SHELXTL v6.12 (Bruker AXS, 2001)'
_diffrn_ambient_temperature 193(2)
_diffrn_detector_area_resol_mean 836.6
_diffrn_measured_fraction_theta_full 1.000
_diffrn_measured_fraction_theta_max 1.000
_diffrn_measurement_device_type 'Bruker APEX II CCD'
_diffrn_measurement_method '\w scans, 3202 0.5\% rotations'
_diffrn_radiation_monochromator graphite
_diffrn_radiation_source 'fine-focus sealed tube'
_diffrn_radiation_type 'Mo K\a'
_diffrn_radiation_wavelength 0.71073
_diffrn_reflns_av_R_equivalents 0.0307
_diffrn_reflns_av_sigmaI/netI 0.0200
_diffrn_reflns_limit_h_max 11
_diffrn_reflns_limit_h_min -9
_diffrn_reflns_limit_k_max 10
_diffrn_reflns_limit_k_min -10
_diffrn_reflns_limit_l_max 13
_diffrn_reflns_limit_l_min -13
_diffrn_reflns_number 20332
_diffrn_reflns_theta_full 27.76
_diffrn_reflns_theta_max 27.76
_diffrn_reflns_theta_min 1.96
_diffrn_standards_decay_% 0
_diffrn_standards_number 0
_exptl_absorpt_coefficient_mu 0.214
_exptl_absorpt_correction_T_max 0.9790
_exptl_absorpt_correction_T_min 0.9338
_exptl_absorpt_correction_type multi-scan
_exptl_absorpt_process_details 'SADABS (Bruker AXS, 2004)'
_exptl_crystal_colour Colorless
_exptl_crystal_density_diffrn 1.183
_exptl_crystal_description Plate
_exptl_crystal_F_000 272
_exptl_crystal_size_max 0.325
_exptl_crystal_size_mid 0.200
_exptl_crystal_size_min 0.100
_refine_diff_density_max 0.283
_refine_diff_density_min -0.162
_refine_diff_density_rms 0.033
_refine_ls_abs_structure_details 'Flack H D (1983), Acta Cryst. A39, 876-881'
_refine_ls_abs_structure_Flack -0.15(6)
_refine_ls_extinction_method none
_refine_ls_goodness_of_fit_ref 1.038
_refine_ls_hydrogen_treatment mixed
_refine_ls_matrix_type full
_refine_ls_number_parameters 164
_refine_ls_number_reflns 3340
_refine_ls_number_restraints 1
_refine_ls_restrained_S_all 1.038
_refine_ls_R_factor_all 0.0333
_refine_ls_R_factor_gt 0.0297
_refine_ls_shift/su_max 0.000
_refine_ls_shift/su_mean 0.000
_refine_ls_structure_factor_coef Fsqd
_refine_ls_weighting_details 'w=1/[\s^2^(Fo^2^)+(0.0433P)^2^+0.0974P] where P=(Fo^2^+2Fc^2^)/3'
_refine_ls_weighting_scheme calc
_refine_ls_wR_factor_gt 0.0761
_refine_ls_wR_factor_ref 0.0788
_reflns_number_gt 3100
_reflns_number_total 3340
_reflns_threshold_expression I>2\s(I)
_cod_data_source_file ja0765262si20070829_113952.cif
_cod_data_source_block ejc142
_cod_original_sg_symbol_H-M 'P 21'
_cod_database_code 4110090

loop_
_symmetry_equiv_pos_as_xyz
'x, y, z'
'-x, y+1/2, -z'

loop_
_atom_site_label
_atom_site_type_symbol
_atom_site_fract_x
_atom_site_fract_y
_atom_site_fract_z
_atom_site_U_iso_or_equiv
_atom_site_adp_type
_atom_site_occupancy
_atom_site_symmetry_multiplicity
_atom_site_calc_flag
_atom_site_refinement_flags
C1 C -0.09177(18) -0.0474(2) 0.79217(15) 0.0339(3) Uani 1 1 d .
H1 H -0.1473 0.0502 0.8158 0.041 Uiso 1 1 calc R
C2 C 0.07864(17) -0.05233(18) 0.81412(13) 0.0296(3) Uani 1 1 d .
C3 C 0.16302(18) -0.2102(2) 0.78211(16) 0.0371(3) Uani 1 1 d .
H3A H 0.1661 -0.2826 0.8589 0.045 Uiso 1 1 calc R
H3B H 0.2741 -0.1854 0.7577 0.045 Uiso 1 1 calc R
C4 C 0.07854(16) -0.3001(2) 0.67130(14) 0.0345(3) Uani 1 1 d .
H4A H 0.1314 -0.4080 0.6577 0.041 Uiso 1 1 calc R
H4B H 0.0909 -0.2343 0.5917 0.041 Uiso 1 1 calc R
C4A C -0.09927(17) -0.32977(17) 0.69374(15) 0.0323(3) Uani 1 1 d .
C5 C -0.1771(2) -0.3877(2) 0.56577(17) 0.0432(4) Uani 1 1 d .
H5A H -0.1056 -0.4696 0.5254 0.052 Uiso 1 1 calc R
H5B H -0.2779 -0.4452 0.5859 0.052 Uiso 1 1 calc R
C6 C -0.2134(2) -0.2513(3) 0.46702(16) 0.0551(5) Uani 1 1 d .
H6A H -0.1315 -0.1638 0.4759 0.066 Uiso 1 1 calc R
H6B H -0.2042 -0.2987 0.3796 0.066 Uiso 1 1 calc R
C7 C -0.3763(3) -0.1725(3) 0.4791(2) 0.0603(5) Uani 1 1 d .
H7A H -0.4576 -0.2612 0.4782 0.072 Uiso 1 1 calc R
H7B H -0.3958 -0.1020 0.4027 0.072 Uiso 1 1 calc R
C8 C -0.3990(2) -0.0685(2) 0.5989(2) 0.0555(5) Uani 1 1 d .
H8A H -0.5121 -0.0345 0.6027 0.067 Uiso 1 1 calc R
H8B H -0.3342 0.0332 0.5907 0.067 Uiso 1 1 calc R
C9 C -0.35453(18) -0.1527(2) 0.72518(17) 0.0441(4) Uani 1 1 d .
H9A H -0.3954 -0.0863 0.7977 0.053 Uiso 1 1 calc R
H9B H -0.4057 -0.2629 0.7284 0.053 Uiso 1 1 calc R
C9A C -0.17656(17) -0.17267(19) 0.74019(14) 0.0315(3) Uani 1 1 d .
N10 N 0.14195(14) 0.08018(15) 0.86242(12) 0.0307(3) Uani 1 1 d .
N11 N 0.30448(16) 0.07608(15) 0.88860(13) 0.0303(3) Uani 1 1 d .
H11 H 0.353(2) -0.015(3) 0.9128(19) 0.045 Uiso 1 1 d .
C12 C 0.37765(14) 0.2193(2) 0.91903(12) 0.0278(2) Uani 1 1 d .
S13 S 0.57176(4) 0.21928(5) 0.96390(4) 0.03620(10) Uani 1 1 d .
N14 N 0.29334(19) 0.35726(17) 0.90737(16) 0.0395(3) Uani 1 1 d .
H14A H 0.197(3) 0.356(3) 0.886(2) 0.059 Uiso 1 1 d .
H14B H 0.335(3) 0.440(3) 0.935(2) 0.059 Uiso 1 1 d .
C15 C -0.1207(3) -0.4679(3) 0.7933(2) 0.0529(5) Uani 1 1 d .
H15A H -0.0657 -0.4374 0.8736 0.079 Uiso 1 1 calc R
H15B H -0.0755 -0.5710 0.7602 0.079 Uiso 1 1 calc R
H15C H -0.2344 -0.4835 0.8099 0.079 Uiso 1 1 calc R

loop_
_atom_site_aniso_label
_atom_site_aniso_U_11
_atom_site_aniso_U_22
_atom_site_aniso_U_33
_atom_site_aniso_U_23
_atom_site_aniso_U_13
_atom_site_aniso_U_12
C1 0.0276(7) 0.0334(8) 0.0408(8) -0.0099(6) -0.0036(6) 0.0027(6)
C2 0.0283(7) 0.0299(7) 0.0305(6) -0.0034(6) -0.0052(5) -0.0005(5)
C3 0.0270(7) 0.0310(7) 0.0532(9) -0.0101(7) -0.0084(6) 0.0024(6)
C4 0.0315(6) 0.0273(8) 0.0446(7) -0.0107(7) -0.0038(5) 0.0016(6)
C4A 0.0325(7) 0.0266(7) 0.0376(7) -0.0016(5) -0.0070(6) -0.0030(5)
C5 0.0411(9) 0.0356(8) 0.0526(9) -0.0140(7) -0.0135(7) -0.0018(7)
C6 0.0600(10) 0.0668(15) 0.0382(8) -0.0049(9) -0.0155(7) 0.0020(10)
C7 0.0591(12) 0.0603(13) 0.0608(11) 0.0017(10) -0.0298(10) 0.0023(10)
C8 0.0362(9) 0.0444(10) 0.0853(14) -0.0027(10) -0.0233(9) 0.0040(7)
C9 0.0271(7) 0.0491(9) 0.0560(9) -0.0116(8) -0.0041(7) -0.0021(7)
C9A 0.0267(7) 0.0336(8) 0.0340(7) -0.0032(6) -0.0034(5) -0.0014(6)
N10 0.0255(6) 0.0297(6) 0.0366(6) -0.0045(5) -0.0063(4) 0.0003(5)
N11 0.0274(6) 0.0228(6) 0.0405(6) -0.0040(5) -0.0102(5) -0.0001(5)
C12 0.0298(6) 0.0227(5) 0.0308(6) -0.0024(6) -0.0057(4) -0.0003(7)
S13 0.02799(16) 0.02269(15) 0.0577(2) -0.00560(18) -0.01193(13) 0.00002(16)
N14 0.0337(8) 0.0249(7) 0.0594(9) -0.0066(6) -0.0175(7) 0.0030(6)
C15 0.0509(11) 0.0462(11) 0.0616(11) 0.0166(9) -0.0052(8) -0.0059(9)

loop_
_atom_type_symbol
_atom_type_description
_atom_type_scat_dispersion_real
_atom_type_scat_dispersion_imag
_atom_type_scat_source
C C 0.0033 0.0016 'International Tables Vol C Tables 4.2.6.8 and 6.1.1.4'
H H 0.0000 0.0000 'International Tables Vol C Tables 4.2.6.8 and 6.1.1.4'
N N 0.0061 0.0033 'International Tables Vol C Tables 4.2.6.8 and 6.1.1.4'
S S 0.1246 0.1234 'International Tables Vol C Tables 4.2.6.8 and 6.1.1.4'

loop_
_geom_angle_atom_site_label_1
_geom_angle_atom_site_label_2
_geom_angle_atom_site_label_3
_geom_angle
C9A C1 C2 124.01(15)
C9A C1 H1 118.0
C2 C1 H1 118.0
N10 C2 C1 116.05(13)
N10 C2 C3 126.71(12)
C1 C2 C3 117.22(12)
C2 C3 C4 110.83(12)
C2 C3 H3A 109.5
C4 C3 H3A 109.5
C2 C3 H3B 109.5
C4 C3 H3B 109.5
H3A C3 H3B 108.1
C3 C4 C4A 113.86(12)
C3 C4 H4A 108.8
C4A C4 H4A 108.8
C3 C4 H4B 108.8
C4A C4 H4B 108.8
H4A C4 H4B 107.7
C9A C4A C4 109.87(11)
C9A C4A C15 110.08(14)
C4 C4A C15 109.75(13)
C9A C4A C5 110.56(12)
C4 C4A C5 108.63(13)
C15 C4A C5 107.92(13)
C6 C5 C4A 115.81(14)
C6 C5 H5A 108.3
C4A C5 H5A 108.3
C6 C5 H5B 108.3
C4A C5 H5B 108.3
H5A C5 H5B 107.4
C7 C6 C5 114.80(17)
C7 C6 H6A 108.6
C5 C6 H6A 108.6
C7 C6 H6B 108.6
C5 C6 H6B 108.6
H6A C6 H6B 107.5
C6 C7 C8 115.03(15)
C6 C7 H7A 108.5
C8 C7 H7A 108.5
C6 C7 H7B 108.5
C8 C7 H7B 108.5
H7A C7 H7B 107.5
C7 C8 C9 115.33(17)
C7 C8 H8A 108.4
C9 C8 H8A 108.4
C7 C8 H8B 108.4
C9 C8 H8B 108.4
H8A C8 H8B 107.5
C9A C9 C8 111.74(14)
C9A C9 H9A 109.3
C8 C9 H9A 109.3
C9A C9 H9B 109.3
C8 C9 H9B 109.3
H9A C9 H9B 107.9
C1 C9A C4A 122.30(13)
C1 C9A C9 118.62(14)
C4A C9A C9 119.06(13)
C2 N10 N11 117.02(12)
C12 N11 N10 118.04(11)
C12 N11 H11 116.5(14)
N10 N11 H11 121.9(14)
N14 C12 N11 117.41(11)
N14 C12 S13 122.50(13)
N11 C12 S13 120.04(12)
C12 N14 H14A 122.0(17)
C12 N14 H14B 116.3(17)
H14A N14 H14B 121(2)
C4A C15 H15A 109.5
C4A C15 H15B 109.5
H15A C15 H15B 109.5
C4A C15 H15C 109.5
H15A C15 H15C 109.5
H15B C15 H15C 109.5

loop_
_geom_bond_atom_site_label_1
_geom_bond_atom_site_label_2
_geom_bond_distance
C1 C9A 1.348(2)
C1 C2 1.447(2)
C1 H1 0.9500
C2 N10 1.2950(18)
C2 C3 1.499(2)
C3 C4 1.530(2)
C3 H3A 0.9900
C3 H3B 0.9900
C4 C4A 1.532(2)
C4 H4A 0.9900
C4 H4B 0.9900
C4A C9A 1.508(2)
C4A C15 1.535(2)
C4A C5 1.548(2)
C5 C6 1.535(3)
C5 H5A 0.9900
C5 H5B 0.9900
C6 C7 1.515(3)
C6 H6A 0.9900
C6 H6B 0.9900
C7 C8 1.516(3)
C7 H7A 0.9900
C7 H7B 0.9900
C8 C9 1.522(3)
C8 H8A 0.9900
C8 H8B 0.9900
C9 C9A 1.509(2)
C9 H9A 0.9900
C9 H9B 0.9900
N10 N11 1.3887(17)
N11 C12 1.3470(19)
N11 H11 0.88(2)
C12 N14 1.326(2)
C12 S13 1.6900(12)
N14 H14A 0.84(2)
N14 H14B 0.81(3)
C15 H15A 0.9800
C15 H15B 0.9800
C15 H15C 0.9800

loop_
_geom_torsion_atom_site_label_1
_geom_torsion_atom_site_label_2
_geom_torsion_atom_site_label_3
_geom_torsion_atom_site_label_4
_geom_torsion
C9A C1 C2 N10 178.58(15)
C9A C1 C2 C3 -2.9(2)
N10 C2 C3 C4 -151.36(15)
C1 C2 C3 C4 30.3(2)
C2 C3 C4 C4A -53.57(19)
C3 C4 C4A C9A 47.48(18)
C3 C4 C4A C15 -73.69(18)
C3 C4 C4A C5 168.53(13)
C9A C4A C5 C6 41.90(19)
C4 C4A C5 C6 -78.72(18)
C15 C4A C5 C6 162.34(16)
C4A C5 C6 C7 -89.4(2)
C5 C6 C7 C8 68.5(3)
C6 C7 C8 C9 -51.4(3)
C7 C8 C9 C9A 71.5(2)
C2 C1 C9A C4A -2.8(2)
C2 C1 C9A C9 178.70(14)
C4 C4A C9A C1 -19.5(2)
C15 C4A C9A C1 101.51(17)
C5 C4A C9A C1 -139.34(16)
C4 C4A C9A C9 159.00(14)
C15 C4A C9A C9 -80.03(18)
C5 C4A C9A C9 39.11(18)
C8 C9 C9A C1 86.84(19)
C8 C9 C9A C4A -91.67(18)
C1 C2 N10 N11 177.75(13)
C3 C2 N10 N11 -0.6(2)
C2 N10 N11 C12 169.51(13)
N10 N11 C12 N14 -7.64(18)
N10 N11 C12 S13 174.88(10)
